data_9001051
loop_
_publ_author_name
'Ghose, S.'
'Wan, C.'
'Okamura, F. P.'

_publ_section_title
;
 Crystal structures of CaNiSi2O6 and CaCoSi2O6 and some crystal-chemical
 relations in C2/c clinopyroxenes
;
_journal_name_full 'American Mineralogist'
_journal_page_first 375
_journal_page_last 381
_journal_volume 72
_journal_year 1987
_chemical_formula_structural 'Ca Ni (Si2 O6)'
_chemical_formula_sum 'Ca Ni O6 Si2'
_space_group_IT_number 15
_symmetry_space_group_name_Hall '-C 2yc'
_symmetry_space_group_name_H-M 'C 1 2/c 1'
_cell_angle_alpha 90
_cell_angle_beta 105.87
_cell_angle_gamma 90
_cell_length_a 9.734
_cell_length_b 8.891
_cell_length_c 5.228
_cell_formula_units_Z 4
_cell_volume 435.212
_database_code_amcsd 0001073
_exptl_crystal_density_diffrn 3.830
_cod_original_formula_sum 'Ni Ca Si2 O6'
_cod_database_code 9001051
_amcsd_formula_title CaNiSi2O6

loop_
_space_group_symop_operation_xyz
x,y,z
1/2+x,1/2+y,z
x,-y,1/2+z
1/2+x,1/2-y,1/2+z
-x,y,1/2-z
1/2-x,1/2+y,1/2-z
-x,-y,-z
1/2-x,1/2-y,-z

loop_
_atom_site_aniso_label
_atom_site_aniso_U_11
_atom_site_aniso_U_22
_atom_site_aniso_U_33
_atom_site_aniso_U_12
_atom_site_aniso_U_13
_atom_site_aniso_U_23
Ni1 0.00457 0.00461 0.00402 0.00000 0.00172 0.00000
Ca2 0.00870 0.00741 0.00561 0.00000 0.00067 0.00000
SiT 0.00422 0.00441 0.00439 0.00025 0.00210 -0.00002
O1 0.00613 0.00701 0.00628 0.00017 0.00270 0.00020
O2 0.00884 0.00589 0.00720 -0.00089 0.00179 -0.00011
O3 0.00644 0.00777 0.00566 0.00030 0.00267 -0.00165

loop_
_atom_site_label
_atom_site_fract_x
_atom_site_fract_y
_atom_site_fract_z
Ni1 0.00000 0.90911 0.25000
Ca2 0.00000 0.29816 0.25000
SiT 0.28733 0.09298 0.22752
O1 0.11530 0.08610 0.14140
O2 0.36030 0.25080 0.31880
O3 0.35140 0.01910 -0.00810

loop_
_cod_related_entry_id
_cod_related_entry_database
_cod_related_entry_code
1 AMCSD 0001073
